data_7225506
loop_
_publ_author_name
'Xiao, Xia'
'Hao, Xiaomin'
'Bai, Jianliang'
'Chao, Jianbin'
'Cao, Wei'
'Chen, Xia'

_publ_section_title
;
 Synthesis, mechanism and ethylene polymerization catalysis of Ge(IV),
 Sn(II) and Zr(IV) complexes derived from substituted \b-diketiminates
;
_journal_name_full 'RSC Adv.'
_journal_paper_doi 10.1039/C6RA11097E
_journal_year 2016
_chemical_formula_sum 'C17 H29 Cl4 N3 Si2 Zr'
_chemical_formula_weight 564.63
_chemical_name_systematic
; 
 ? 
;
_space_group_IT_number 2
_symmetry_cell_setting triclinic
_symmetry_space_group_name_Hall '-P 1'
_symmetry_space_group_name_H-M 'P -1'
_atom_sites_solution_hydrogens geom
_atom_sites_solution_primary direct
_atom_sites_solution_secondary difmap
_audit_creation_method SHELXL-97
_audit_update_record
;
2016-05-31 deposited with the CCDC.
2016-06-09 downloaded from the CCDC.
;
_cell_angle_alpha 118.34(3)
_cell_angle_beta 110.25(3)
_cell_angle_gamma 91.62(3)
_cell_formula_units_Z 2
_cell_length_a 10.139(2)
_cell_length_b 12.050(2)
_cell_length_c 12.659(3)
_cell_measurement_reflns_used 0.7810
_cell_measurement_temperature 293(2)
_cell_measurement_theta_max 27.0675
_cell_measurement_theta_min 3.3505
_cell_volume 1241.9(7)
_computing_data_collection APEX2
_computing_molecular_graphics SHELXTL
_computing_publication_material SHELXTL
_computing_structure_refinement 'SHELXL-97 (Sheldrick, 1997)'
_computing_structure_solution 'SHELXS-97 (Sheldrick, 1990)'
_diffrn_ambient_temperature 293(2)
_diffrn_measured_fraction_theta_full 0.975
_diffrn_measured_fraction_theta_max 0.975
_diffrn_measurement_device_type 'Bruker P4'
_diffrn_measurement_method '\w scans'
_diffrn_radiation_monochromator graphite
_diffrn_radiation_source 'fine-focus sealed tube'
_diffrn_radiation_type MoK\a
_diffrn_radiation_wavelength 0.71073
_diffrn_reflns_av_R_equivalents 0.0255
_diffrn_reflns_av_sigmaI/netI 0.0612
_diffrn_reflns_limit_h_max 9
_diffrn_reflns_limit_h_min -12
_diffrn_reflns_limit_k_max 12
_diffrn_reflns_limit_k_min -14
_diffrn_reflns_limit_l_max 15
_diffrn_reflns_limit_l_min -14
_diffrn_reflns_number 5135
_diffrn_reflns_theta_full 25.05
_diffrn_reflns_theta_max 25.05
_diffrn_reflns_theta_min 1.96
_exptl_absorpt_coefficient_mu 0.978
_exptl_absorpt_correction_T_max 0.8671
_exptl_absorpt_correction_T_min 0.8284
_exptl_absorpt_correction_type multi-scan
_exptl_absorpt_process_details SADABS
_exptl_crystal_colour colorless
_exptl_crystal_density_diffrn 1.510
_exptl_crystal_density_method 'not measured'
_exptl_crystal_description block
_exptl_crystal_F_000 576
_exptl_crystal_size_max 0.20
_exptl_crystal_size_mid 0.15
_exptl_crystal_size_min 0.15
_refine_diff_density_max 1.064
_refine_diff_density_min -0.411
_refine_diff_density_rms 0.107
_refine_ls_extinction_method none
_refine_ls_goodness_of_fit_ref 1.048
_refine_ls_hydrogen_treatment mixed
_refine_ls_matrix_type full
_refine_ls_number_parameters 252
_refine_ls_number_reflns 4291
_refine_ls_number_restraints 0
_refine_ls_restrained_S_all 1.048
_refine_ls_R_factor_all 0.0674
_refine_ls_R_factor_gt 0.0545
_refine_ls_shift/su_max 0.000
_refine_ls_shift/su_mean 0.000
_refine_ls_structure_factor_coef Fsqd
_refine_ls_weighting_details 'calc w=1/[\s^2^(Fo^2^)+(0.0579P)^2^+0.0000P] where P=(Fo^2^+2Fc^2^)/3'
_refine_ls_weighting_scheme calc
_refine_ls_wR_factor_gt 0.1120
_refine_ls_wR_factor_ref 0.1181
_reflns_number_gt 3596
_reflns_number_total 4291
_reflns_threshold_expression >2sigma(I)
_cod_data_source_file c6ra11097e1.cif
_cod_data_source_block b
_cod_depositor_comments
;
The following automatic conversions were performed:

'_symmetry_cell_setting' value 'Triclinic' changed to 'triclinic'
according to
/usr/data/users/saulius/crontab/automatic-downloads/rss-feeds/RSC/lib/dictionaries/cif_core.dic
dictionary named 'cif_core.dic' version 2.4.2 from 2011-04-26.

Automatic conversion script
Id: cif_fix_values 4268 2015-11-12 08:31:59Z antanas 
;
_cod_original_cell_volume 1241.9(4)
_cod_original_sg_symbol_H-M 'P-1   '
_cod_database_code 7225506

loop_
_symmetry_equiv_pos_as_xyz
'x, y, z'
'-x, -y, -z'

loop_
_atom_site_label
_atom_site_type_symbol
_atom_site_fract_x
_atom_site_fract_y
_atom_site_fract_z
_atom_site_U_iso_or_equiv
_atom_site_adp_type
_atom_site_occupancy
_atom_site_symmetry_multiplicity
_atom_site_calc_flag
_atom_site_refinement_flags
Zr1 Zr 0.73706(5) 0.92792(4) 1.20570(4) 0.02021(15) Uani 1 1 d .
Cl2 Cl 0.76780(14) 0.76135(11) 1.26307(12) 0.0310(3) Uani 1 1 d .
Si2 Si 0.72043(15) 0.41855(12) 0.78481(13) 0.0264(3) Uani 1 1 d .
Si1 Si 0.63179(14) 0.68280(12) 0.85785(12) 0.0227(3) Uani 1 1 d .
Cl4 Cl 0.75045(14) 1.08217(11) 1.13487(12) 0.0316(3) Uani 1 1 d .
Cl1 Cl 0.78863(16) 1.09818(12) 1.42605(12) 0.0398(4) Uani 1 1 d .
Cl3 Cl 0.48127(14) 0.86951(13) 1.11315(14) 0.0398(3) Uani 1 1 d .
N1 N 0.9830(4) 0.9558(3) 1.2529(3) 0.0212(9) Uani 1 1 d .
C4 C 1.0213(5) 0.9004(4) 1.1498(4) 0.0205(10) Uani 1 1 d .
C5 C 1.0888(5) 1.0267(4) 1.3743(5) 0.0263(11) Uani 1 1 d .
H5 H 1.0635 1.0646 1.4456 0.032 Uiso 1 1 calc R
C2 C 1.1638(5) 0.9199(4) 1.1674(5) 0.0245(11) Uani 1 1 d .
H2 H 1.1879 0.8835 1.0953 0.029 Uiso 1 1 calc R
C1 C 1.2703(5) 0.9940(4) 1.2931(5) 0.0278(11) Uani 1 1 d .
H1 H 1.3668 1.0086 1.3063 0.033 Uiso 1 1 calc R
C3 C 1.2333(5) 1.0457(4) 1.3980(5) 0.0292(12) Uani 1 1 d .
H3 H 1.3040 1.0927 1.4835 0.035 Uiso 1 1 calc R
N2 N 0.7704(4) 0.7926(3) 1.0207(3) 0.0206(9) Uani 1 1 d .
C6 C 0.8980(5) 0.8117(4) 1.0204(4) 0.0192(10) Uani 1 1 d .
C8 C 0.8482(5) 0.6338(4) 0.7940(4) 0.0227(11) Uani 1 1 d .
C7 C 0.9273(5) 0.7499(4) 0.9043(4) 0.0221(10) Uani 1 1 d .
H7 H 1.0057 0.7922 0.9047 0.026 Uiso 1 1 calc R
C9 C 0.8851(6) 0.5814(4) 0.6730(5) 0.0278(11) Uani 1 1 d .
C12 C 0.7803(6) 0.4532(5) 0.5554(5) 0.0408(14) Uani 1 1 d .
H12A H 0.7910 0.3864 0.5765 0.061 Uiso 1 1 calc R
H12B H 0.8015 0.4295 0.4802 0.061 Uiso 1 1 calc R
H12C H 0.6828 0.4637 0.5360 0.061 Uiso 1 1 calc R
C11 C 1.0405(6) 0.5671(5) 0.7067(5) 0.0359(13) Uani 1 1 d .
H11A H 1.0531 0.5047 0.7339 0.054 Uiso 1 1 calc R
H11B H 1.1048 0.6493 0.7769 0.054 Uiso 1 1 calc R
H11C H 1.0616 0.5384 0.6308 0.054 Uiso 1 1 calc R
C10 C 0.8657(6) 0.6829(5) 0.6307(5) 0.0378(14) Uani 1 1 d .
H10A H 0.8899 0.6561 0.5566 0.057 Uiso 1 1 calc R
H10B H 0.9281 0.7653 0.7023 0.057 Uiso 1 1 calc R
H10C H 0.7671 0.6903 0.6069 0.057 Uiso 1 1 calc R
N3 N 0.7259(4) 0.5688(3) 0.7881(3) 0.0192(8) Uani 1 1 d .
C14 C 0.5824(6) 0.7790(5) 0.7777(5) 0.0325(12) Uani 1 1 d .
H14A H 0.6671 0.8162 0.7773 0.049 Uiso 1 1 calc R
H14B H 0.5420 0.8469 0.8252 0.049 Uiso 1 1 calc R
H14C H 0.5124 0.7237 0.6889 0.049 Uiso 1 1 calc R
C13 C 0.4684(5) 0.6040(5) 0.8519(5) 0.0367(13) Uani 1 1 d .
H13A H 0.4284 0.5197 0.7735 0.055 Uiso 1 1 calc R
H13B H 0.3983 0.6559 0.8513 0.055 Uiso 1 1 calc R
H13C H 0.4935 0.5955 0.9276 0.055 Uiso 1 1 calc R
C17 C 0.8981(6) 0.3755(5) 0.8015(5) 0.0367(13) Uani 1 1 d .
H17A H 0.9079 0.3444 0.7200 0.055 Uiso 1 1 calc R
H17B H 0.9040 0.3090 0.8233 0.055 Uiso 1 1 calc R
H17C H 0.9743 0.4508 0.8700 0.055 Uiso 1 1 calc R
C16 C 0.5692(6) 0.2874(5) 0.6345(5) 0.0390(14) Uani 1 1 d .
H16A H 0.4826 0.3189 0.6209 0.058 Uiso 1 1 calc R
H16B H 0.5545 0.2148 0.6450 0.058 Uiso 1 1 calc R
H16C H 0.5926 0.2607 0.5599 0.058 Uiso 1 1 calc R
C15 C 0.6917(6) 0.4388(5) 0.9305(5) 0.0397(14) Uani 1 1 d .
H15A H 0.7398 0.5250 1.0040 0.060 Uiso 1 1 calc R
H15B H 0.7304 0.3769 0.9521 0.060 Uiso 1 1 calc R
H15C H 0.5901 0.4250 0.9101 0.060 Uiso 1 1 calc R

loop_
_atom_site_aniso_label
_atom_site_aniso_U_11
_atom_site_aniso_U_22
_atom_site_aniso_U_33
_atom_site_aniso_U_23
_atom_site_aniso_U_13
_atom_site_aniso_U_12
Zr1 0.0248(3) 0.0172(3) 0.0192(3) 0.0076(2) 0.0122(2) 0.00588(19)
Cl2 0.0433(8) 0.0259(7) 0.0309(7) 0.0165(6) 0.0198(6) 0.0092(6)
Si2 0.0301(8) 0.0170(7) 0.0291(8) 0.0091(6) 0.0135(6) 0.0010(6)
Si1 0.0224(8) 0.0201(7) 0.0201(7) 0.0062(6) 0.0093(6) 0.0015(6)
Cl4 0.0381(8) 0.0255(7) 0.0354(7) 0.0182(6) 0.0158(6) 0.0091(6)
Cl1 0.0623(10) 0.0276(7) 0.0263(7) 0.0085(6) 0.0224(7) 0.0144(6)
Cl3 0.0273(8) 0.0398(8) 0.0508(9) 0.0205(7) 0.0184(7) 0.0097(6)
N1 0.026(2) 0.016(2) 0.017(2) 0.0064(17) 0.0072(18) 0.0024(17)
C4 0.028(3) 0.016(2) 0.021(2) 0.013(2) 0.009(2) 0.004(2)
C5 0.037(3) 0.020(3) 0.022(3) 0.012(2) 0.012(2) 0.003(2)
C2 0.027(3) 0.019(2) 0.028(3) 0.011(2) 0.015(2) 0.007(2)
C1 0.024(3) 0.022(3) 0.034(3) 0.014(2) 0.009(2) 0.001(2)
C3 0.025(3) 0.025(3) 0.023(3) 0.011(2) -0.002(2) -0.005(2)
N2 0.022(2) 0.0161(19) 0.022(2) 0.0075(17) 0.0101(18) 0.0037(16)
C6 0.023(3) 0.012(2) 0.020(2) 0.0078(19) 0.006(2) 0.0030(19)
C8 0.031(3) 0.017(2) 0.023(3) 0.010(2) 0.015(2) 0.004(2)
C7 0.021(3) 0.021(2) 0.028(3) 0.012(2) 0.015(2) 0.004(2)
C9 0.040(3) 0.021(3) 0.023(3) 0.007(2) 0.019(2) 0.006(2)
C12 0.054(4) 0.031(3) 0.026(3) 0.002(2) 0.025(3) 0.001(3)
C11 0.041(3) 0.032(3) 0.039(3) 0.014(3) 0.027(3) 0.005(2)
C10 0.059(4) 0.033(3) 0.027(3) 0.013(2) 0.027(3) 0.006(3)
N3 0.024(2) 0.0150(19) 0.018(2) 0.0061(16) 0.0109(18) 0.0013(16)
C14 0.033(3) 0.031(3) 0.025(3) 0.011(2) 0.008(2) 0.011(2)
C13 0.025(3) 0.033(3) 0.038(3) 0.007(3) 0.014(3) 0.000(2)
C17 0.041(3) 0.026(3) 0.050(4) 0.021(3) 0.024(3) 0.014(2)
C16 0.044(4) 0.017(3) 0.042(3) 0.006(2) 0.017(3) -0.003(2)
C15 0.052(4) 0.032(3) 0.042(3) 0.020(3) 0.026(3) 0.004(3)

loop_
_atom_type_symbol
_atom_type_description
_atom_type_scat_dispersion_real
_atom_type_scat_dispersion_imag
_atom_type_scat_source
C C 0.0033 0.0016 'International Tables Vol C Tables 4.2.6.8 and 6.1.1.4'
H H 0.0000 0.0000 'International Tables Vol C Tables 4.2.6.8 and 6.1.1.4'
N N 0.0061 0.0033 'International Tables Vol C Tables 4.2.6.8 and 6.1.1.4'
Si Si 0.0817 0.0704 'International Tables Vol C Tables 4.2.6.8 and 6.1.1.4'
Cl Cl 0.1484 0.1585 'International Tables Vol C Tables 4.2.6.8 and 6.1.1.4'
Zr Zr -2.9673 0.5597 'International Tables Vol C Tables 4.2.6.8 and 6.1.1.4'

loop_
_geom_angle_atom_site_label_1
_geom_angle_atom_site_label_2
_geom_angle_atom_site_label_3
_geom_angle
N2 Zr1 N1 70.25(13)
N2 Zr1 Cl3 98.00(11)
N1 Zr1 Cl3 168.24(9)
N2 Zr1 Cl1 160.33(10)
N1 Zr1 Cl1 90.33(11)
Cl3 Zr1 Cl1 101.36(7)
N2 Zr1 Cl2 87.85(10)
N1 Zr1 Cl2 85.59(10)
Cl3 Zr1 Cl2 94.81(6)
Cl1 Zr1 Cl2 93.92(5)
N2 Zr1 Cl4 82.86(10)
N1 Zr1 Cl4 83.33(10)
Cl3 Zr1 Cl4 94.84(6)
Cl1 Zr1 Cl4 92.05(5)
Cl2 Zr1 Cl4 167.43(5)
N3 Si2 C17 109.7(2)
N3 Si2 C16 111.5(2)
C17 Si2 C16 112.1(2)
N3 Si2 C15 109.3(2)
C17 Si2 C15 106.3(3)
C16 Si2 C15 107.8(3)
N3 Si1 N2 101.42(18)
N3 Si1 C13 111.3(2)
N2 Si1 C13 115.7(2)
N3 Si1 C14 112.0(2)
N2 Si1 C14 106.2(2)
C13 Si1 C14 109.9(3)
C5 N1 C4 118.0(4)
C5 N1 Zr1 124.6(3)
C4 N1 Zr1 117.4(3)
N1 C4 C2 121.5(4)
N1 C4 C6 114.2(4)
C2 C4 C6 124.2(4)
N1 C5 C3 122.9(5)
C4 C2 C1 119.2(4)
C3 C1 C2 119.7(5)
C1 C3 C5 118.5(5)
C6 N2 Si1 112.7(3)
C6 N2 Zr1 118.6(3)
Si1 N2 Zr1 127.09(19)
N2 C6 C7 124.2(4)
N2 C6 C4 117.4(4)
C7 C6 C4 118.4(4)
C7 C8 N3 119.3(4)
C7 C8 C9 119.8(4)
N3 C8 C9 120.7(4)
C8 C7 C6 124.7(4)
C11 C9 C12 110.6(4)
C11 C9 C8 111.4(4)
C12 C9 C8 112.7(4)
C11 C9 C10 109.3(4)
C12 C9 C10 106.7(4)
C8 C9 C10 105.9(4)
C8 N3 Si1 108.9(3)
C8 N3 Si2 121.8(3)
Si1 N3 Si2 123.3(2)

loop_
_geom_bond_atom_site_label_1
_geom_bond_atom_site_label_2
_geom_bond_distance
Zr1 N2 2.283(4)
Zr1 N1 2.328(4)
Zr1 Cl3 2.3675(17)
Zr1 Cl1 2.3999(18)
Zr1 Cl2 2.4323(13)
Zr1 Cl4 2.4350(13)
Si2 N3 1.791(4)
Si2 C17 1.858(5)
Si2 C16 1.860(5)
Si2 C15 1.869(5)
Si1 N3 1.756(4)
Si1 N2 1.810(4)
Si1 C13 1.846(5)
Si1 C14 1.850(5)
N1 C5 1.343(6)
N1 C4 1.355(6)
C4 C2 1.379(6)
C4 C6 1.494(6)
C5 C3 1.378(7)
C2 C1 1.380(7)
C1 C3 1.365(7)
N2 C6 1.309(6)
C6 C7 1.441(6)
C8 C7 1.362(6)
C8 N3 1.407(6)
C8 C9 1.542(6)
C9 C11 1.521(7)
C9 C12 1.537(7)
C9 C10 1.544(7)
